data_4024472
loop_
_publ_author_name
'Michael Harmata'
'Kanok-on Rayanil'
'Vinson R. Espejo'
'Charles L. Barnes'

_publ_section_title
;
Benzothiazines in Synthesis. Further Studies of the Intramolecular,
Stereoselective Addition of Sulfonimidoyl Carbanions to \a,\b-Unsaturated
Functional Groups
;
_journal_name_full 'Journal of Organic Chemistry'
_journal_page_first 3214
_journal_page_last 3216
_journal_paper_doi 10.1021/jo900151d
_journal_volume 74
_journal_year 2009
_chemical_formula_sum 'C22 H19 N O2 S'
_chemical_formula_weight 361.44
_space_group_IT_number 19
_symmetry_cell_setting orthorhombic
_symmetry_Int_Tables_number 19
_symmetry_space_group_name_Hall 'P 2ac 2ab'
_symmetry_space_group_name_H-M 'P 21 21 21'
_atom_sites_solution_hydrogens geom
_atom_sites_solution_primary direct
_atom_sites_solution_secondary difmap
_audit_creation_method SHELXL-97
_cell_angle_alpha 90.00
_cell_angle_beta 90.00
_cell_angle_gamma 90.00
_cell_formula_units_Z 4
_cell_length_a 8.1614(5)
_cell_length_b 12.3551(7)
_cell_length_c 17.7310(11)
_cell_measurement_reflns_used 6740
_cell_measurement_temperature 173(2)
_cell_measurement_theta_max 27.1
_cell_measurement_theta_min 2.3
_cell_volume 1787.90(19)
_computing_cell_refinement 'SAINT (Bruker, 1998)'
_computing_data_collection 'SMART (Bruker, 1998)'
_computing_data_reduction 'SAINT (Bruker, 1998)'
_computing_molecular_graphics 'ORTEP-III (Burnett & Johnson, 1996)'
_computing_publication_material 'CIFTAB (Sheldrick, 1997)'
_computing_structure_refinement 'SHELXL-97 (Sheldrick, 1997)'
_computing_structure_solution 'SHELXS-97 (Sheldrick, 1997)'
_diffrn_ambient_temperature 173(2)
_diffrn_measured_fraction_theta_full 0.997
_diffrn_measurement_device_type 'Bruker SMART CCD area detector'
_diffrn_measurement_method 'omega scans'
_diffrn_radiation_monochromator graphite
_diffrn_radiation_type MoK\a
_diffrn_radiation_wavelength 0.71073
_diffrn_reflns_av_R_equivalents 0.0255
_diffrn_reflns_av_sigmaI/netI 0.0269
_diffrn_reflns_limit_h_max 10
_diffrn_reflns_limit_h_min -10
_diffrn_reflns_limit_k_max 15
_diffrn_reflns_limit_k_min -15
_diffrn_reflns_limit_l_max 22
_diffrn_reflns_limit_l_min -19
_diffrn_reflns_number 12824
_diffrn_reflns_theta_full 27.15
_diffrn_reflns_theta_max 27.15
_diffrn_reflns_theta_min 2.01
_diffrn_source 'fine-focus sealed tube'
_diffrn_standards_decay_% 0.0
_exptl_absorpt_coefficient_mu 0.197
_exptl_absorpt_correction_T_max 0.97
_exptl_absorpt_correction_T_min 0.71
_exptl_absorpt_correction_type multi-scan
_exptl_absorpt_process_details
;
 Data were corrected for decay and absorption using the program SADABS 
 (Sheldrick, G. M. (2003). SADABS. Version 2.10. University of
 G\"ottingen, Germany).
;
_exptl_crystal_colour colorless
_exptl_crystal_density_diffrn 1.343
_exptl_crystal_density_method 'not measured'
_exptl_crystal_description needle
_exptl_crystal_F_000 760
_exptl_crystal_size_max 0.55
_exptl_crystal_size_mid 0.30
_exptl_crystal_size_min 0.15
_refine_diff_density_max 0.227
_refine_diff_density_min -0.199
_refine_diff_density_rms 0.034
_refine_ls_abs_structure_details 'Flack H D (1983), Acta Cryst. A39, 876-881'
_refine_ls_abs_structure_Flack 0.02(6)
_refine_ls_extinction_method none
_refine_ls_goodness_of_fit_ref 1.033
_refine_ls_hydrogen_treatment noref
_refine_ls_matrix_type full
_refine_ls_number_parameters 235
_refine_ls_number_reflns 3945
_refine_ls_number_restraints 0
_refine_ls_restrained_S_all 1.033
_refine_ls_R_factor_all 0.0368
_refine_ls_R_factor_gt 0.0312
_refine_ls_shift/su_max 0.000
_refine_ls_shift/su_mean 0.000
_refine_ls_structure_factor_coef Fsqd
_refine_ls_weighting_details 'calc w=1/[\s^2^(Fo^2^)+(0.0391P)^2^+0.2581P] where P=(Fo^2^+2Fc^2^)/3'
_refine_ls_weighting_scheme calc
_refine_ls_wR_factor_gt 0.0741
_refine_ls_wR_factor_ref 0.0773
_reflns_number_gt 3589
_reflns_number_total 3945
_reflns_threshold_expression >2sigma(I)
_cod_data_source_file jo900151d_si_001.cif
_cod_data_source_block VE-i-119
_cod_database_code 4024472

loop_
_symmetry_equiv_pos_as_xyz
'x, y, z'
'-x+1/2, -y, z+1/2'
'x+1/2, -y+1/2, -z'
'-x, y+1/2, -z+1/2'

loop_
_atom_site_label
_atom_site_type_symbol
_atom_site_fract_x
_atom_site_fract_y
_atom_site_fract_z
_atom_site_U_iso_or_equiv
_atom_site_adp_type
_atom_site_occupancy
_atom_site_symmetry_multiplicity
_atom_site_calc_flag
_atom_site_refinement_flags
_atom_site_disorder_assembly
_atom_site_disorder_group
S1 S 0.54134(5) -0.00758(3) 0.10261(2) 0.03127(10) Uani 1 1 d . . .
O1 O 0.56503(17) -0.06124(10) 0.17427(7) 0.0463(3) Uani 1 1 d . . .
O2 O 0.70990(16) 0.23855(9) 0.26026(7) 0.0428(3) Uani 1 1 d . . .
N1 N 0.37467(17) -0.00809(12) 0.06345(9) 0.0412(3) Uani 1 1 d . . .
C1 C 0.59977(19) 0.12989(11) 0.11298(9) 0.0275(3) Uani 1 1 d . . .
H1A H 0.7048 0.1354 0.1407 0.033 Uiso 1 1 calc R . .
H1B H 0.6129 0.1645 0.0630 0.033 Uiso 1 1 calc R . .
C2 C 0.4610(2) 0.18491(12) 0.15778(8) 0.0268(3) Uani 1 1 d . . .
H2 H 0.4493 0.1466 0.2072 0.032 Uiso 1 1 calc R . .
C3 C 0.29941(19) 0.17449(12) 0.11496(8) 0.0282(3) Uani 1 1 d . . .
C4 C 0.1792(2) 0.25463(13) 0.11808(10) 0.0342(4) Uani 1 1 d . . .
H4 H 0.1993 0.3180 0.1470 0.041 Uiso 1 1 calc R . .
C5 C 0.0306(2) 0.24460(15) 0.08004(10) 0.0391(4) Uani 1 1 d . . .
H5 H -0.0498 0.3000 0.0835 0.047 Uiso 1 1 calc R . .
C6 C 0.0018(2) 0.15295(16) 0.03718(10) 0.0400(4) Uani 1 1 d . . .
H6 H -0.0982 0.1458 0.0102 0.048 Uiso 1 1 calc R . .
C7 C 0.1180(2) 0.07198(15) 0.03359(10) 0.0396(4) Uani 1 1 d . . .
H7 H 0.0963 0.0091 0.0044 0.048 Uiso 1 1 calc R . .
C8 C 0.2671(2) 0.08064(13) 0.07199(9) 0.0320(3) Uani 1 1 d . . .
C9 C 0.6776(2) -0.06892(12) 0.03769(9) 0.0305(3) Uani 1 1 d . . .
C10 C 0.7974(2) -0.13776(13) 0.06536(10) 0.0394(4) Uani 1 1 d . . .
H10 H 0.8091 -0.1490 0.1181 0.047 Uiso 1 1 calc R . .
C11 C 0.8997(3) -0.18987(15) 0.01465(12) 0.0485(5) Uani 1 1 d . . .
H11 H 0.9812 -0.2383 0.0327 0.058 Uiso 1 1 calc R . .
C12 C 0.8844(2) -0.17211(15) -0.06166(11) 0.0462(5) Uani 1 1 d . . .
H12 H 0.9539 -0.2091 -0.0960 0.055 Uiso 1 1 calc R . .
C13 C 0.7675(2) -0.10023(14) -0.08848(10) 0.0426(4) Uani 1 1 d . . .
H13 H 0.7599 -0.0862 -0.1410 0.051 Uiso 1 1 calc R . .
C14 C 0.6620(2) -0.04889(14) -0.03895(9) 0.0366(4) Uani 1 1 d . . .
H14 H 0.5803 -0.0008 -0.0571 0.044 Uiso 1 1 calc R . .
C15 C 0.5104(2) 0.30232(12) 0.17362(9) 0.0303(3) Uani 1 1 d . . .
H15A H 0.5282 0.3399 0.1250 0.036 Uiso 1 1 calc R . .
H15B H 0.4189 0.3391 0.1998 0.036 Uiso 1 1 calc R . .
C16 C 0.6631(2) 0.31292(13) 0.22094(9) 0.0310(3) Uani 1 1 d . . .
C17 C 0.7550(2) 0.41751(13) 0.21905(9) 0.0314(3) Uani 1 1 d . . .
C18 C 0.8918(3) 0.42983(17) 0.26434(12) 0.0553(6) Uani 1 1 d . . .
H18 H 0.9245 0.3723 0.2966 0.066 Uiso 1 1 calc R . .
C19 C 0.9810(3) 0.52438(19) 0.26325(14) 0.0655(6) Uani 1 1 d . . .
H19 H 1.0745 0.5313 0.2948 0.079 Uiso 1 1 calc R . .
C20 C 0.9373(3) 0.60813(17) 0.21766(12) 0.0547(6) Uani 1 1 d . . .
H20 H 1.0004 0.6727 0.2167 0.066 Uiso 1 1 calc R . .
C21 C 0.8010(3) 0.59785(18) 0.17316(13) 0.0637(6) Uani 1 1 d . . .
H21 H 0.7686 0.6561 0.1415 0.076 Uiso 1 1 calc R . .
C22 C 0.7101(2) 0.50336(17) 0.17389(11) 0.0501(5) Uani 1 1 d . . .
H22 H 0.6155 0.4976 0.1429 0.060 Uiso 1 1 calc R . .

loop_
_atom_site_aniso_label
_atom_site_aniso_U_11
_atom_site_aniso_U_22
_atom_site_aniso_U_33
_atom_site_aniso_U_23
_atom_site_aniso_U_13
_atom_site_aniso_U_12
S1 0.0340(2) 0.02375(16) 0.0361(2) -0.00020(16) 0.00721(17) -0.00106(16)
O1 0.0613(9) 0.0356(6) 0.0420(7) 0.0090(5) 0.0170(6) 0.0076(6)
O2 0.0543(8) 0.0339(6) 0.0402(7) 0.0014(5) -0.0146(6) 0.0054(6)
N1 0.0326(8) 0.0331(7) 0.0580(9) -0.0125(7) 0.0042(7) -0.0058(7)
C1 0.0285(8) 0.0236(6) 0.0305(8) -0.0012(6) -0.0008(6) -0.0014(6)
C2 0.0282(8) 0.0260(7) 0.0263(7) -0.0004(6) 0.0023(6) 0.0008(6)
C3 0.0265(8) 0.0306(7) 0.0275(8) 0.0031(6) 0.0046(6) -0.0034(6)
C4 0.0312(9) 0.0334(7) 0.0380(9) 0.0009(7) 0.0025(7) 0.0000(7)
C5 0.0272(8) 0.0454(9) 0.0446(10) 0.0094(7) 0.0033(8) 0.0023(8)
C6 0.0248(9) 0.0590(11) 0.0363(9) 0.0043(8) 0.0010(7) -0.0074(8)
C7 0.0320(9) 0.0496(10) 0.0373(9) -0.0062(8) 0.0048(7) -0.0133(8)
C8 0.0279(8) 0.0343(8) 0.0339(8) -0.0001(7) 0.0072(7) -0.0052(7)
C9 0.0322(9) 0.0220(7) 0.0372(8) -0.0042(6) 0.0050(7) -0.0007(6)
C10 0.0441(10) 0.0300(8) 0.0442(10) 0.0019(7) 0.0044(8) 0.0047(8)
C11 0.0479(11) 0.0353(9) 0.0622(13) -0.0012(9) 0.0043(10) 0.0120(8)
C12 0.0451(11) 0.0394(9) 0.0539(12) -0.0135(9) 0.0124(9) 0.0025(8)
C13 0.0457(11) 0.0441(10) 0.0379(10) -0.0095(7) 0.0042(8) -0.0002(8)
C14 0.0358(10) 0.0342(8) 0.0398(9) -0.0038(7) 0.0009(8) 0.0020(7)
C15 0.0329(9) 0.0256(7) 0.0325(8) -0.0020(6) -0.0041(7) 0.0026(6)
C16 0.0338(9) 0.0317(8) 0.0274(8) -0.0055(7) -0.0028(7) 0.0051(7)
C17 0.0302(8) 0.0329(8) 0.0311(8) -0.0083(7) 0.0021(7) 0.0006(6)
C18 0.0565(13) 0.0471(11) 0.0622(13) -0.0083(10) -0.0263(11) -0.0030(10)
C19 0.0509(13) 0.0640(14) 0.0815(16) -0.0209(12) -0.0229(12) -0.0109(11)
C20 0.0490(12) 0.0533(11) 0.0619(13) -0.0169(10) 0.0154(11) -0.0211(10)
C21 0.0680(15) 0.0522(12) 0.0709(15) 0.0151(11) -0.0056(13) -0.0231(12)
C22 0.0468(11) 0.0462(10) 0.0573(11) 0.0082(10) -0.0126(9) -0.0116(10)

loop_
_atom_type_symbol
_atom_type_description
_atom_type_scat_dispersion_real
_atom_type_scat_dispersion_imag
_atom_type_scat_source
C C 0.0033 0.0016 'International Tables Vol C Tables 4.2.6.8 and 6.1.1.4'
H H 0.0000 0.0000 'International Tables Vol C Tables 4.2.6.8 and 6.1.1.4'
N N 0.0061 0.0033 'International Tables Vol C Tables 4.2.6.8 and 6.1.1.4'
O O 0.0106 0.0060 'International Tables Vol C Tables 4.2.6.8 and 6.1.1.4'
S S 0.1246 0.1234 'International Tables Vol C Tables 4.2.6.8 and 6.1.1.4'

loop_
_geom_angle_atom_site_label_1
_geom_angle_atom_site_label_2
_geom_angle_atom_site_label_3
_geom_angle
_geom_angle_site_symmetry_1
_geom_angle_site_symmetry_3
_geom_angle_publ_flag
O1 S1 N1 121.11(9) . . ?
O1 S1 C9 106.91(8) . . ?
N1 S1 C9 105.18(8) . . ?
O1 S1 C1 108.18(8) . . ?
N1 S1 C1 106.89(8) . . ?
C9 S1 C1 107.97(7) . . ?
C8 N1 S1 120.11(12) . . ?
C2 C1 S1 106.16(10) . . ?
C2 C1 H1A 110.5 . . ?
S1 C1 H1A 110.5 . . ?
C2 C1 H1B 110.5 . . ?
S1 C1 H1B 110.5 . . ?
H1A C1 H1B 108.7 . . ?
C3 C2 C15 113.48(12) . . ?
C3 C2 C1 109.95(12) . . ?
C15 C2 C1 108.60(13) . . ?
C3 C2 H2 108.2 . . ?
C15 C2 H2 108.2 . . ?
C1 C2 H2 108.2 . . ?
C4 C3 C8 118.21(15) . . ?
C4 C3 C2 121.86(13) . . ?
C8 C3 C2 119.92(14) . . ?
C5 C4 C3 121.99(16) . . ?
C5 C4 H4 119.0 . . ?
C3 C4 H4 119.0 . . ?
C6 C5 C4 119.14(16) . . ?
C6 C5 H5 120.4 . . ?
C4 C5 H5 120.4 . . ?
C7 C6 C5 120.08(16) . . ?
C7 C6 H6 120.0 . . ?
C5 C6 H6 120.0 . . ?
C6 C7 C8 121.35(16) . . ?
C6 C7 H7 119.3 . . ?
C8 C7 H7 119.3 . . ?
C7 C8 C3 119.22(16) . . ?
C7 C8 N1 115.42(15) . . ?
C3 C8 N1 125.36(15) . . ?
C10 C9 C14 121.40(15) . . ?
C10 C9 S1 118.40(13) . . ?
C14 C9 S1 120.19(13) . . ?
C9 C10 C11 118.73(17) . . ?
C9 C10 H10 120.6 . . ?
C11 C10 H10 120.6 . . ?
C12 C11 C10 120.58(18) . . ?
C12 C11 H11 119.7 . . ?
C10 C11 H11 119.7 . . ?
C11 C12 C13 120.11(17) . . ?
C11 C12 H12 119.9 . . ?
C13 C12 H12 119.9 . . ?
C14 C13 C12 120.25(18) . . ?
C14 C13 H13 119.9 . . ?
C12 C13 H13 119.9 . . ?
C13 C14 C9 118.87(16) . . ?
C13 C14 H14 120.6 . . ?
C9 C14 H14 120.6 . . ?
C16 C15 C2 113.69(13) . . ?
C16 C15 H15A 108.8 . . ?
C2 C15 H15A 108.8 . . ?
C16 C15 H15B 108.8 . . ?
C2 C15 H15B 108.8 . . ?
H15A C15 H15B 107.7 . . ?
O2 C16 C17 120.57(15) . . ?
O2 C16 C15 120.91(15) . . ?
C17 C16 C15 118.52(14) . . ?
C22 C17 C18 117.86(17) . . ?
C22 C17 C16 122.99(15) . . ?
C18 C17 C16 119.15(16) . . ?
C19 C18 C17 120.8(2) . . ?
C19 C18 H18 119.6 . . ?
C17 C18 H18 119.6 . . ?
C20 C19 C18 121.0(2) . . ?
C20 C19 H19 119.5 . . ?
C18 C19 H19 119.5 . . ?
C19 C20 C21 118.99(19) . . ?
C19 C20 H20 120.5 . . ?
C21 C20 H20 120.5 . . ?
C20 C21 C22 120.6(2) . . ?
C20 C21 H21 119.7 . . ?
C22 C21 H21 119.7 . . ?
C17 C22 C21 120.78(19) . . ?
C17 C22 H22 119.6 . . ?
C21 C22 H22 119.6 . . ?

loop_
_geom_bond_atom_site_label_1
_geom_bond_atom_site_label_2
_geom_bond_distance
_geom_bond_site_symmetry_2
_geom_bond_publ_flag
S1 O1 1.4461(12) . ?
S1 N1 1.5272(15) . ?
S1 C9 1.7708(16) . ?
S1 C1 1.7736(14) . ?
O2 C16 1.2151(19) . ?
N1 C8 1.413(2) . ?
C1 C2 1.541(2) . ?
C1 H1A 0.9900 . ?
C1 H1B 0.9900 . ?
C2 C3 1.527(2) . ?
C2 C15 1.532(2) . ?
C2 H2 1.0000 . ?
C3 C4 1.395(2) . ?
C3 C8 1.412(2) . ?
C4 C5 1.393(2) . ?
C4 H4 0.9500 . ?
C5 C6 1.384(3) . ?
C5 H5 0.9500 . ?
C6 C7 1.380(3) . ?
C6 H6 0.9500 . ?
C7 C8 1.398(2) . ?
C7 H7 0.9500 . ?
C9 C10 1.386(2) . ?
C9 C14 1.387(2) . ?
C10 C11 1.386(3) . ?
C10 H10 0.9500 . ?
C11 C12 1.376(3) . ?
C11 H11 0.9500 . ?
C12 C13 1.387(3) . ?
C12 H12 0.9500 . ?
C13 C14 1.384(2) . ?
C13 H13 0.9500 . ?
C14 H14 0.9500 . ?
C15 C16 1.508(2) . ?
C15 H15A 0.9900 . ?
C15 H15B 0.9900 . ?
C16 C17 1.495(2) . ?
C17 C22 1.379(3) . ?
C17 C18 1.384(2) . ?
C18 C19 1.377(3) . ?
C18 H18 0.9500 . ?
C19 C20 1.361(3) . ?
C19 H19 0.9500 . ?
C20 C21 1.370(3) . ?
C20 H20 0.9500 . ?
C21 C22 1.384(3) . ?
C21 H21 0.9500 . ?
C22 H22 0.9500 . ?

loop_
_geom_torsion_atom_site_label_1
_geom_torsion_atom_site_label_2
_geom_torsion_atom_site_label_3
_geom_torsion_atom_site_label_4
_geom_torsion
_geom_torsion_site_symmetry_1
_geom_torsion_site_symmetry_2
_geom_torsion_site_symmetry_3
_geom_torsion_site_symmetry_4
_geom_torsion_publ_flag
O1 S1 N1 C8 96.62(15) . . . . ?
C9 S1 N1 C8 -142.32(13) . . . . ?
C1 S1 N1 C8 -27.72(15) . . . . ?
O1 S1 C1 C2 -74.81(12) . . . . ?
N1 S1 C1 C2 57.11(12) . . . . ?
C9 S1 C1 C2 169.83(10) . . . . ?
S1 C1 C2 C3 -59.41(13) . . . . ?
S1 C1 C2 C15 175.89(10) . . . . ?
C15 C2 C3 C4 -25.2(2) . . . . ?
C1 C2 C3 C4 -147.08(14) . . . . ?
C15 C2 C3 C8 156.14(14) . . . . ?
C1 C2 C3 C8 34.30(18) . . . . ?
C8 C3 C4 C5 -0.3(2) . . . . ?
C2 C3 C4 C5 -178.98(14) . . . . ?
C3 C4 C5 C6 -0.7(3) . . . . ?
C4 C5 C6 C7 1.2(3) . . . . ?
C5 C6 C7 C8 -0.7(3) . . . . ?
C6 C7 C8 C3 -0.3(2) . . . . ?
C6 C7 C8 N1 179.97(15) . . . . ?
C4 C3 C8 C7 0.8(2) . . . . ?
C2 C3 C8 C7 179.52(14) . . . . ?
C4 C3 C8 N1 -179.51(15) . . . . ?
C2 C3 C8 N1 -0.8(2) . . . . ?
S1 N1 C8 C7 179.83(12) . . . . ?
S1 N1 C8 C3 0.2(2) . . . . ?
O1 S1 C9 C10 -11.33(16) . . . . ?
N1 S1 C9 C10 -141.27(14) . . . . ?
C1 S1 C9 C10 104.87(14) . . . . ?
O1 S1 C9 C14 167.87(13) . . . . ?
N1 S1 C9 C14 37.92(15) . . . . ?
C1 S1 C9 C14 -75.94(15) . . . . ?
C14 C9 C10 C11 -2.0(3) . . . . ?
S1 C9 C10 C11 177.14(14) . . . . ?
C9 C10 C11 C12 1.1(3) . . . . ?
C10 C11 C12 C13 1.1(3) . . . . ?
C11 C12 C13 C14 -2.3(3) . . . . ?
C12 C13 C14 C9 1.3(3) . . . . ?
C10 C9 C14 C13 0.9(3) . . . . ?
S1 C9 C14 C13 -178.31(13) . . . . ?
C3 C2 C15 C16 175.61(13) . . . . ?
C1 C2 C15 C16 -61.80(16) . . . . ?
C2 C15 C16 O2 -20.8(2) . . . . ?
C2 C15 C16 C17 159.78(14) . . . . ?
O2 C16 C17 C22 178.10(17) . . . . ?
C15 C16 C17 C22 -2.5(2) . . . . ?
O2 C16 C17 C18 -1.8(2) . . . . ?
C15 C16 C17 C18 177.59(16) . . . . ?
C22 C17 C18 C19 -0.9(3) . . . . ?
C16 C17 C18 C19 179.00(19) . . . . ?
C17 C18 C19 C20 0.0(4) . . . . ?
C18 C19 C20 C21 0.9(4) . . . . ?
C19 C20 C21 C22 -0.7(4) . . . . ?
C18 C17 C22 C21 1.1(3) . . . . ?
C16 C17 C22 C21 -178.83(19) . . . . ?
C20 C21 C22 C17 -0.3(4) . . . . ?
